data_4305421
loop_
_publ_author_name
'Rachel H. Platel'
'Andrew J. P. White'
'Charlotte K. Williams'

_publ_section_title
;
A Series of Bis(phosphinic)diamido Yttrium Complexes As Initiators for
Lactide Polymerization
;
_journal_name_full 'Inorganic Chemistry'
_journal_page_first 6840
_journal_page_last 6849
_journal_paper_doi 10.1021/ic800419t
_journal_volume 47
_journal_year 2008
_chemical_formula_moiety 'C66 H88 N6 O4 P4 Si4 Y2, 2(C7 H8)'
_chemical_formula_sum 'C80 H104 N6 O4 P4 Si4 Y2'
_chemical_formula_weight 1627.75
_chemical_name_systematic
; 
 ? 
;
_space_group_IT_number 14
_symmetry_cell_setting monoclinic
_symmetry_space_group_name_Hall '-P 2yn'
_symmetry_space_group_name_H-M 'P 1 21/n 1'
_atom_sites_solution_hydrogens geom
_atom_sites_solution_primary direct
_atom_sites_solution_secondary difmap
_audit_creation_method SHELXL-97
_cell_angle_alpha 90
_cell_angle_beta 109.9403(4)
_cell_angle_gamma 90
_cell_formula_units_Z 2
_cell_length_a 14.23934(5)
_cell_length_b 18.35109(5)
_cell_length_c 16.82037(6)
_cell_measurement_reflns_used 40035
_cell_measurement_temperature 173(2)
_cell_measurement_theta_max 71.2740
_cell_measurement_theta_min 2.4058
_cell_volume 4131.78(3)
_computing_cell_refinement 'CrysAlis RED, Oxford Diffraction Ltd'
_computing_data_collection 'CrysAlis CCD, Oxford Diffraction Ltd'
_computing_data_reduction 'CrysAlis RED, Oxford Diffraction Ltd'
_computing_molecular_graphics 'Bruker SHELXTL'
_computing_publication_material 'Bruker SHELXTL'
_computing_structure_refinement 'SHELXL-97 (Sheldrick, 1997)'
_computing_structure_solution 'SHELXS-97 (Sheldrick, 1990)'
_diffrn_ambient_temperature 173(2)
_diffrn_detector_area_resol_mean 8.2556
_diffrn_measured_fraction_theta_full 0.990
_diffrn_measured_fraction_theta_max 0.990
_diffrn_measurement_device_type 'OD Xcalibur PX Ultra'
_diffrn_measurement_method 'phi and omega scans'
_diffrn_radiation_monochromator graphite
_diffrn_radiation_source 'Enhance Ultra (Cu) X-ray Source'
_diffrn_radiation_type CuK\a
_diffrn_radiation_wavelength 1.54184
_diffrn_reflns_av_R_equivalents 0.0251
_diffrn_reflns_av_sigmaI/netI 0.0129
_diffrn_reflns_limit_h_max 17
_diffrn_reflns_limit_h_min -17
_diffrn_reflns_limit_k_max 22
_diffrn_reflns_limit_k_min -22
_diffrn_reflns_limit_l_max 20
_diffrn_reflns_limit_l_min -20
_diffrn_reflns_number 61037
_diffrn_reflns_theta_full 71.42
_diffrn_reflns_theta_max 71.42
_diffrn_reflns_theta_min 3.52
_diffrn_standards_number 0
_exptl_absorpt_coefficient_mu 3.558
_exptl_absorpt_correction_T_max 1.00000
_exptl_absorpt_correction_T_min 0.87276
_exptl_absorpt_correction_type multi-scan
_exptl_absorpt_process_details
; 
CrysAlis RED, Oxford Diffraction Ltd., 
Version 1.171.32.5 (release 08-05-2007 CrysAlis171 .NET) 
(compiled May  8 2007,13:10:02) 
Empirical absorption correction using spherical harmonics, 
implemented in SCALE3 ABSPACK scaling algorithm. 
;
_exptl_crystal_colour Colourless
_exptl_crystal_density_diffrn 1.308
_exptl_crystal_density_method 'not measured'
_exptl_crystal_description blocks
_exptl_crystal_F_000 1704
_exptl_crystal_size_max 0.25
_exptl_crystal_size_mid 0.22
_exptl_crystal_size_min 0.21
_refine_diff_density_max 0.377
_refine_diff_density_min -0.345
_refine_diff_density_rms 0.048
_refine_ls_extinction_coef 0.00017(4)
_refine_ls_extinction_expression Fc^*^=kFc[1+0.001xFc^2^\l^3^/sin(2\q)]^-1/4^
_refine_ls_extinction_method SHELXL
_refine_ls_goodness_of_fit_ref 1.083
_refine_ls_hydrogen_treatment mixed
_refine_ls_matrix_type full
_refine_ls_number_parameters 461
_refine_ls_number_reflns 7978
_refine_ls_number_restraints 2
_refine_ls_restrained_S_all 1.083
_refine_ls_R_factor_all 0.0269
_refine_ls_R_factor_gt 0.0236
_refine_ls_shift/su_max 0.002
_refine_ls_shift/su_mean 0.000
_refine_ls_structure_factor_coef Fsqd
_refine_ls_weighting_details 'calc w=1/[\s^2^(Fo^2^)+(0.0468P)^2^+0.4531P] where P=(Fo^2^+2Fc^2^)/3'
_refine_ls_weighting_scheme calc
_refine_ls_wR_factor_gt 0.0663
_refine_ls_wR_factor_ref 0.0674
_reflns_number_gt 7151
_reflns_number_total 7978
_reflns_threshold_expression >2sigma(I)
_cod_data_source_file ic800419t-file003_2.cif
_cod_data_source_block Compound_14
_cod_depositor_comments
;
The following automatic conversions were performed:
'_symmetry_cell_setting' value 'Monoclinic' changed to 'monoclinic'
according to '/home/saulius/struct/CIF-dictionaries/cif_core.dic'
dictionary named 'cif_core.dic' version 2.4.1 from 2010-06-29.

Automatic conversion script
Id: cif_fix_enum 1527 2010-12-29 10:47:43Z saulius 
;
_cod_database_code 4305421

loop_
_symmetry_equiv_pos_as_xyz
'x, y, z'
'-x+1/2, y+1/2, -z+1/2'
'-x, -y, -z'
'x-1/2, -y-1/2, z-1/2'

loop_
_atom_site_label
_atom_site_type_symbol
_atom_site_fract_x
_atom_site_fract_y
_atom_site_fract_z
_atom_site_U_iso_or_equiv
_atom_site_adp_type
_atom_site_occupancy
_atom_site_symmetry_multiplicity
_atom_site_calc_flag
_atom_site_refinement_flags
_atom_site_disorder_assembly
_atom_site_disorder_group
Y Y 0.411801(9) 0.570901(7) 0.517055(7) 0.01934(6) Uani 1 1 d . . .
O1 O 0.52332(7) 0.54294(5) 0.43692(6) 0.0212(2) Uani 1 1 d . . .
P2 P 0.51576(3) 0.61899(2) 0.39572(2) 0.02006(8) Uani 1 1 d . . .
N3 N 0.45345(9) 0.66501(7) 0.43992(8) 0.0232(3) Uani 1 1 d . . .
C4 C 0.41981(12) 0.74090(8) 0.42971(10) 0.0264(3) Uani 1 1 d . . .
H4A H 0.3466 0.7417 0.4005 0.032 Uiso 1 1 calc R . .
H4B H 0.4509 0.7661 0.3929 0.032 Uiso 1 1 calc R . .
C5 C 0.44458(13) 0.78383(8) 0.51340(10) 0.0300(3) Uani 1 1 d . . .
C6 C 0.38194(13) 0.75674(9) 0.56591(11) 0.0303(3) Uani 1 1 d . . .
H6A H 0.3995 0.7856 0.6187 0.036 Uiso 1 1 calc R . .
H6B H 0.3104 0.7653 0.5336 0.036 Uiso 1 1 calc R . .
N7 N 0.39653(10) 0.67957(7) 0.58760(8) 0.0239(3) Uani 1 1 d . . .
P8 P 0.35805(3) 0.64074(2) 0.65540(2) 0.02265(9) Uani 1 1 d . . .
O9 O 0.35583(8) 0.55997(6) 0.63308(7) 0.0251(2) Uani 1 1 d . . .
C10 C 0.45886(11) 0.61156(8) 0.28206(9) 0.0233(3) Uani 1 1 d . . .
C11 C 0.38039(12) 0.65794(9) 0.23890(10) 0.0299(3) Uani 1 1 d . . .
H11A H 0.3549 0.6913 0.2697 0.036 Uiso 1 1 calc R . .
C12 C 0.33939(13) 0.65570(10) 0.15133(11) 0.0352(4) Uani 1 1 d . . .
H12A H 0.2864 0.6878 0.1223 0.042 Uiso 1 1 calc R . .
C13 C 0.37570(14) 0.60675(10) 0.10652(10) 0.0352(4) Uani 1 1 d . . .
H13A H 0.3477 0.6051 0.0466 0.042 Uiso 1 1 calc R . .
C14 C 0.45325(14) 0.55983(10) 0.14916(11) 0.0352(4) Uani 1 1 d . . .
H14A H 0.4777 0.5259 0.1183 0.042 Uiso 1 1 calc R . .
C15 C 0.49496(13) 0.56248(9) 0.23659(10) 0.0302(3) Uani 1 1 d . . .
H15A H 0.5483 0.5307 0.2654 0.036 Uiso 1 1 calc R . .
C16 C 0.63986(11) 0.65163(9) 0.40734(9) 0.0250(3) Uani 1 1 d . . .
C17 C 0.71690(13) 0.60348(9) 0.41196(12) 0.0338(4) Uani 1 1 d . . .
H17A H 0.7061 0.5524 0.4126 0.041 Uiso 1 1 calc R . .
C18 C 0.80987(13) 0.62994(11) 0.41561(13) 0.0404(4) Uani 1 1 d . . .
H18A H 0.8620 0.5967 0.4182 0.048 Uiso 1 1 calc R . .
C19 C 0.82712(13) 0.70388(11) 0.41548(12) 0.0398(4) Uani 1 1 d . . .
H19A H 0.8910 0.7215 0.4185 0.048 Uiso 1 1 calc R . .
C20 C 0.75119(15) 0.75206(10) 0.41093(13) 0.0422(4) Uani 1 1 d . . .
H20A H 0.7628 0.8030 0.4111 0.051 Uiso 1 1 calc R . .
C21 C 0.65778(13) 0.72624(9) 0.40610(12) 0.0349(4) Uani 1 1 d . . .
H21A H 0.6055 0.7598 0.4019 0.042 Uiso 1 1 calc R . .
C22 C 0.55550(14) 0.77918(10) 0.56519(11) 0.0386(4) Uani 1 1 d . . .
H22A H 0.5947 0.7967 0.5311 0.058 Uiso 1 1 calc R . .
H22B H 0.5733 0.7285 0.5818 0.058 Uiso 1 1 calc R . .
H22C H 0.5698 0.8094 0.6160 0.058 Uiso 1 1 calc R . .
C23 C 0.41415(18) 0.86350(10) 0.48962(13) 0.0471(5) Uani 1 1 d . . .
H23A H 0.3428 0.8657 0.4561 0.071 Uiso 1 1 calc R . .
H23B H 0.4531 0.8831 0.4564 0.071 Uiso 1 1 calc R . .
H23C H 0.4272 0.8924 0.5412 0.071 Uiso 1 1 calc R . .
C24 C 0.43907(12) 0.65578(9) 0.76347(10) 0.0274(3) Uani 1 1 d . . .
C25 C 0.52598(14) 0.69568(11) 0.77904(11) 0.0393(4) Uani 1 1 d . . .
H25A H 0.5426 0.7148 0.7330 0.047 Uiso 1 1 calc R . .
C26 C 0.58932(16) 0.70806(12) 0.86179(12) 0.0482(5) Uani 1 1 d . . .
H26A H 0.6483 0.7362 0.8720 0.058 Uiso 1 1 calc R . .
C27 C 0.56623(15) 0.67952(11) 0.92869(11) 0.0432(4) Uani 1 1 d . . .
H27A H 0.6090 0.6883 0.9851 0.052 Uiso 1 1 calc R . .
C28 C 0.48124(15) 0.63837(11) 0.91375(11) 0.0412(4) Uani 1 1 d . . .
H28A H 0.4664 0.6177 0.9599 0.049 Uiso 1 1 calc R . .
C29 C 0.41691(13) 0.62676(10) 0.83157(11) 0.0344(4) Uani 1 1 d . . .
H29A H 0.3577 0.5990 0.8218 0.041 Uiso 1 1 calc R . .
C30 C 0.23658(12) 0.67159(9) 0.65240(10) 0.0271(3) Uani 1 1 d . . .
C31 C 0.22440(14) 0.73691(10) 0.68983(12) 0.0369(4) Uani 1 1 d . . .
H31A H 0.2813 0.7644 0.7218 0.044 Uiso 1 1 calc R . .
C32 C 0.12853(16) 0.76202(11) 0.68039(14) 0.0462(5) Uani 1 1 d . . .
H32A H 0.1203 0.8065 0.7062 0.055 Uiso 1 1 calc R . .
C33 C 0.04602(15) 0.72238(12) 0.63366(14) 0.0492(5) Uani 1 1 d . . .
H33A H -0.0191 0.7397 0.6269 0.059 Uiso 1 1 calc R . .
C34 C 0.05787(14) 0.65795(13) 0.59691(14) 0.0475(5) Uani 1 1 d . . .
H34A H 0.0007 0.6308 0.5649 0.057 Uiso 1 1 calc R . .
C35 C 0.15228(13) 0.63209(10) 0.60596(11) 0.0362(4) Uani 1 1 d . . .
H35A H 0.1596 0.5873 0.5804 0.043 Uiso 1 1 calc R . .
N40 N 0.28831(9) 0.51709(7) 0.40828(8) 0.0263(3) Uani 1 1 d . . .
Si41 Si 0.18607(3) 0.57090(2) 0.38702(3) 0.02870(10) Uani 1 1 d D . .
H41 H 0.2223(14) 0.6324(7) 0.4433(10) 0.039(5) Uiso 1 1 d D . .
C42 C 0.13398(16) 0.60935(12) 0.27747(12) 0.0493(5) Uani 1 1 d . . .
H42A H 0.1879 0.6319 0.2622 0.074 Uiso 1 1 calc R . .
H42B H 0.0834 0.6462 0.2755 0.074 Uiso 1 1 calc R . .
H42C H 0.1034 0.5701 0.2374 0.074 Uiso 1 1 calc R . .
C43 C 0.07835(14) 0.52929(12) 0.41037(14) 0.0472(5) Uani 1 1 d . . .
H43A H 0.1019 0.5085 0.4674 0.071 Uiso 1 1 calc R . .
H43B H 0.0486 0.4908 0.3691 0.071 Uiso 1 1 calc R . .
H43C H 0.0281 0.5668 0.4068 0.071 Uiso 1 1 calc R . .
Si44 Si 0.30082(3) 0.44274(2) 0.35290(3) 0.02756(10) Uani 1 1 d D . .
H44 H 0.4035(5) 0.4180(10) 0.3878(11) 0.036(5) Uiso 1 1 d D . .
C45 C 0.22343(15) 0.36209(10) 0.35991(12) 0.0415(4) Uani 1 1 d . . .
H45A H 0.2343 0.3513 0.4194 0.062 Uiso 1 1 calc R . .
H45B H 0.2429 0.3198 0.3334 0.062 Uiso 1 1 calc R . .
H45C H 0.1526 0.3730 0.3305 0.062 Uiso 1 1 calc R . .
C46 C 0.27511(15) 0.45785(11) 0.23752(11) 0.0409(4) Uani 1 1 d . . .
H46A H 0.3139 0.4997 0.2299 0.061 Uiso 1 1 calc R . .
H46B H 0.2037 0.4674 0.2093 0.061 Uiso 1 1 calc R . .
H46C H 0.2943 0.4143 0.2129 0.061 Uiso 1 1 calc R . .
C50 C 0.9458(2) 0.41489(16) 0.18728(19) 0.0744(8) Uani 1 1 d . . .
H50A H 0.9522 0.3916 0.1370 0.112 Uiso 1 1 calc R . .
H50B H 0.9356 0.3775 0.2251 0.112 Uiso 1 1 calc R . .
H50C H 1.0068 0.4424 0.2167 0.112 Uiso 1 1 calc R . .
C51 C 0.85842(16) 0.46560(12) 0.16130(15) 0.0491(5) Uani 1 1 d . . .
C52 C 0.82405(18) 0.49898(14) 0.21978(15) 0.0564(6) Uani 1 1 d . . .
H52A H 0.8563 0.4888 0.2782 0.068 Uiso 1 1 calc R . .
C53 C 0.74456(19) 0.54649(15) 0.19614(15) 0.0604(6) Uani 1 1 d . . .
H53A H 0.7233 0.5692 0.2379 0.072 Uiso 1 1 calc R . .
C54 C 0.69585(19) 0.56104(13) 0.11172(15) 0.0551(5) Uani 1 1 d . . .
H54A H 0.6399 0.5929 0.0946 0.066 Uiso 1 1 calc R . .
C55 C 0.72965(18) 0.52855(12) 0.05234(14) 0.0547(5) Uani 1 1 d . . .
H55A H 0.6971 0.5390 -0.0059 0.066 Uiso 1 1 calc R . .
C56 C 0.80941(18) 0.48142(12) 0.07593(15) 0.0540(5) Uani 1 1 d . . .
H56A H 0.8312 0.4596 0.0341 0.065 Uiso 1 1 calc R . .

loop_
_atom_site_aniso_label
_atom_site_aniso_U_11
_atom_site_aniso_U_22
_atom_site_aniso_U_33
_atom_site_aniso_U_23
_atom_site_aniso_U_13
_atom_site_aniso_U_12
Y 0.02055(8) 0.01865(8) 0.01989(8) -0.00005(4) 0.00828(5) 0.00126(4)
O1 0.0215(5) 0.0202(5) 0.0230(5) 0.0021(4) 0.0089(4) 0.0011(4)
P2 0.02172(18) 0.01977(18) 0.01950(17) 0.00103(13) 0.00807(14) -0.00003(14)
N3 0.0277(6) 0.0213(6) 0.0225(6) 0.0012(5) 0.0108(5) 0.0012(5)
C4 0.0307(8) 0.0231(7) 0.0267(8) 0.0029(6) 0.0113(6) 0.0035(6)
C5 0.0415(9) 0.0202(8) 0.0330(8) -0.0019(6) 0.0189(7) -0.0006(7)
C6 0.0399(9) 0.0225(8) 0.0335(9) -0.0002(6) 0.0189(7) 0.0046(7)
N7 0.0290(7) 0.0208(6) 0.0240(6) -0.0008(5) 0.0116(5) 0.0012(5)
P8 0.02496(19) 0.02298(19) 0.02202(18) -0.00106(14) 0.01062(15) 0.00259(14)
O9 0.0294(6) 0.0240(5) 0.0251(5) 0.0000(4) 0.0132(5) 0.0015(4)
C10 0.0246(7) 0.0239(7) 0.0223(7) 0.0015(6) 0.0090(6) -0.0023(6)
C11 0.0308(8) 0.0299(8) 0.0282(8) -0.0007(6) 0.0088(7) 0.0048(7)
C12 0.0343(9) 0.0355(9) 0.0294(8) 0.0031(7) 0.0026(7) 0.0051(7)
C13 0.0384(9) 0.0426(10) 0.0219(8) 0.0008(7) 0.0070(7) -0.0031(8)
C14 0.0387(10) 0.0416(10) 0.0265(8) -0.0049(7) 0.0125(7) 0.0036(8)
C15 0.0303(8) 0.0337(9) 0.0260(8) 0.0005(6) 0.0088(7) 0.0052(7)
C16 0.0258(8) 0.0291(8) 0.0202(7) 0.0012(6) 0.0082(6) -0.0031(6)
C17 0.0281(8) 0.0282(9) 0.0452(10) 0.0027(7) 0.0127(7) -0.0018(7)
C18 0.0258(9) 0.0440(10) 0.0522(11) 0.0041(9) 0.0146(8) 0.0008(8)
C19 0.0276(9) 0.0478(11) 0.0442(10) 0.0035(8) 0.0125(8) -0.0123(8)
C20 0.0445(11) 0.0313(9) 0.0551(12) 0.0003(8) 0.0227(9) -0.0117(8)
C21 0.0355(9) 0.0284(8) 0.0450(10) 0.0005(7) 0.0194(8) -0.0025(7)
C22 0.0437(10) 0.0403(10) 0.0329(9) -0.0110(7) 0.0146(8) -0.0136(8)
C23 0.0788(15) 0.0225(9) 0.0530(12) 0.0018(8) 0.0394(11) 0.0029(9)
C24 0.0308(8) 0.0273(8) 0.0249(8) -0.0017(6) 0.0106(6) 0.0057(6)
C25 0.0395(10) 0.0456(10) 0.0301(9) 0.0020(8) 0.0083(7) -0.0065(8)
C26 0.0430(11) 0.0522(12) 0.0386(10) -0.0008(9) -0.0001(8) -0.0103(9)
C27 0.0466(11) 0.0481(11) 0.0258(8) -0.0037(8) 0.0005(8) 0.0100(9)
C28 0.0456(11) 0.0535(12) 0.0260(9) 0.0049(8) 0.0139(8) 0.0120(9)
C29 0.0358(9) 0.0401(9) 0.0298(8) 0.0010(7) 0.0143(7) 0.0045(7)
C30 0.0285(8) 0.0301(8) 0.0251(7) 0.0025(6) 0.0124(6) 0.0048(6)
C31 0.0404(10) 0.0345(9) 0.0402(10) -0.0036(7) 0.0195(8) 0.0058(8)
C32 0.0539(12) 0.0406(10) 0.0555(12) 0.0049(9) 0.0335(10) 0.0180(9)
C33 0.0358(10) 0.0602(13) 0.0593(13) 0.0169(10) 0.0262(10) 0.0188(9)
C34 0.0272(9) 0.0619(13) 0.0527(12) 0.0042(10) 0.0126(8) 0.0011(9)
C35 0.0329(9) 0.0399(10) 0.0368(9) -0.0011(7) 0.0132(7) 0.0008(7)
N40 0.0225(6) 0.0287(7) 0.0255(6) 0.0001(5) 0.0053(5) -0.0003(5)
Si41 0.0240(2) 0.0320(2) 0.0274(2) -0.00010(17) 0.00521(17) 0.00278(17)
C42 0.0477(12) 0.0558(13) 0.0372(10) 0.0088(9) 0.0050(9) 0.0170(10)
C43 0.0291(9) 0.0601(13) 0.0527(12) -0.0076(10) 0.0145(8) -0.0035(9)
Si44 0.0245(2) 0.0275(2) 0.0273(2) -0.00306(17) 0.00449(17) -0.00158(17)
C45 0.0447(11) 0.0340(9) 0.0400(10) -0.0014(8) 0.0070(8) -0.0090(8)
C46 0.0472(11) 0.0426(10) 0.0322(9) -0.0072(8) 0.0128(8) -0.0055(9)
C50 0.0677(18) 0.0714(17) 0.0781(19) -0.0110(14) 0.0171(15) 0.0070(14)
C51 0.0442(11) 0.0412(11) 0.0584(13) -0.0037(9) 0.0130(10) -0.0078(9)
C52 0.0542(13) 0.0671(15) 0.0455(12) 0.0070(11) 0.0139(10) -0.0012(11)
C53 0.0600(14) 0.0728(16) 0.0516(13) 0.0038(12) 0.0233(11) 0.0087(12)
C54 0.0556(14) 0.0559(13) 0.0521(13) 0.0036(10) 0.0163(11) 0.0027(10)
C55 0.0621(14) 0.0493(12) 0.0459(12) 0.0018(10) 0.0098(10) -0.0047(11)
C56 0.0598(14) 0.0482(12) 0.0539(13) -0.0094(10) 0.0192(11) -0.0086(10)

loop_
_atom_type_symbol
_atom_type_description
_atom_type_scat_dispersion_real
_atom_type_scat_dispersion_imag
_atom_type_scat_source
C C 0.0181 0.0091 'International Tables Vol C Tables 4.2.6.8 and 6.1.1.4'
H H 0.0000 0.0000 'International Tables Vol C Tables 4.2.6.8 and 6.1.1.4'
N N 0.0311 0.0180 'International Tables Vol C Tables 4.2.6.8 and 6.1.1.4'
O O 0.0492 0.0322 'International Tables Vol C Tables 4.2.6.8 and 6.1.1.4'
Si Si 0.2541 0.3302 'International Tables Vol C Tables 4.2.6.8 and 6.1.1.4'
P P 0.2955 0.4335 'International Tables Vol C Tables 4.2.6.8 and 6.1.1.4'
Y Y -0.2670 2.0244 'International Tables Vol C Tables 4.2.6.8 and 6.1.1.4'

loop_
_geom_angle_atom_site_label_1
_geom_angle_atom_site_label_2
_geom_angle_atom_site_label_3
_geom_angle
_geom_angle_site_symmetry_1
_geom_angle_site_symmetry_3
_geom_angle_publ_flag
N40 Y O1 89.32(4) . 3_666 ?
N40 Y N3 98.37(4) . . ?
O1 Y N3 134.54(4) 3_666 . ?
N40 Y O9 103.96(4) . . ?
O1 Y O9 81.65(4) 3_666 . ?
N3 Y O9 137.67(4) . . ?
N40 Y N7 126.02(5) . . ?
O1 Y N7 133.52(4) 3_666 . ?
N3 Y N7 75.04(4) . . ?
O9 Y N7 62.72(4) . . ?
N40 Y O1 86.30(4) . . ?
O1 Y O1 74.69(4) 3_666 . ?
N3 Y O1 61.34(4) . . ?
O9 Y O1 154.12(4) . . ?
N7 Y O1 129.52(4) . . ?
P2 O1 Y 157.86(6) . 3_666 ?
P2 O1 Y 95.62(5) . . ?
Y O1 Y 105.31(4) 3_666 . ?
O1 P2 N3 103.64(6) . . ?
O1 P2 C10 110.08(6) . . ?
N3 P2 C10 114.58(7) . . ?
O1 P2 C16 109.50(6) . . ?
N3 P2 C16 117.09(7) . . ?
C10 P2 C16 101.99(7) . . ?
O1 P2 Y 53.90(4) . . ?
N3 P2 Y 50.09(5) . . ?
C10 P2 Y 122.94(5) . . ?
C16 P2 Y 134.87(5) . . ?
C4 N3 P2 131.78(11) . . ?
C4 N3 Y 128.96(9) . . ?
P2 N3 Y 98.89(6) . . ?
N3 C4 C5 114.48(13) . . ?
C22 C5 C6 110.18(14) . . ?
C22 C5 C23 110.30(15) . . ?
C6 C5 C23 106.84(14) . . ?
C22 C5 C4 111.24(13) . . ?
C6 C5 C4 111.21(13) . . ?
C23 C5 C4 106.93(14) . . ?
N7 C6 C5 113.37(13) . . ?
C6 N7 P8 123.98(10) . . ?
C6 N7 Y 136.17(10) . . ?
P8 N7 Y 95.44(6) . . ?
O9 P8 N7 103.99(6) . . ?
O9 P8 C30 111.01(7) . . ?
N7 P8 C30 113.61(7) . . ?
O9 P8 C24 110.33(7) . . ?
N7 P8 C24 113.18(7) . . ?
C30 P8 C24 104.87(7) . . ?
O9 P8 Y 51.61(4) . . ?
N7 P8 Y 52.38(5) . . ?
C30 P8 Y 127.80(5) . . ?
C24 P8 Y 127.20(5) . . ?
P8 O9 Y 97.85(5) . . ?
C15 C10 C11 119.35(14) . . ?
C15 C10 P2 120.96(12) . . ?
C11 C10 P2 119.63(12) . . ?
C12 C11 C10 120.44(15) . . ?
C13 C12 C11 119.88(16) . . ?
C12 C13 C14 120.01(16) . . ?
C15 C14 C13 120.19(16) . . ?
C14 C15 C10 120.12(16) . . ?
C17 C16 C21 118.69(15) . . ?
C17 C16 P2 121.19(12) . . ?
C21 C16 P2 119.98(13) . . ?
C16 C17 C18 120.10(16) . . ?
C19 C18 C17 120.70(17) . . ?
C20 C19 C18 119.63(16) . . ?
C19 C20 C21 120.15(17) . . ?
C20 C21 C16 120.72(17) . . ?
C25 C24 C29 119.03(16) . . ?
C25 C24 P8 119.53(13) . . ?
C29 C24 P8 121.43(13) . . ?
C24 C25 C26 120.47(17) . . ?
C27 C26 C25 119.96(19) . . ?
C28 C27 C26 119.96(17) . . ?
C27 C28 C29 120.43(17) . . ?
C28 C29 C24 120.12(17) . . ?
C35 C30 C31 119.06(16) . . ?
C35 C30 P8 119.17(13) . . ?
C31 C30 P8 121.58(13) . . ?
C30 C31 C32 120.01(18) . . ?
C33 C32 C31 120.04(18) . . ?
C34 C33 C32 120.03(18) . . ?
C33 C34 C35 120.7(2) . . ?
C34 C35 C30 120.17(18) . . ?
Si41 N40 Si44 126.67(8) . . ?
Si41 N40 Y 106.77(6) . . ?
Si44 N40 Y 126.26(7) . . ?
N40 Si41 C43 115.14(9) . . ?
N40 Si41 C42 116.80(8) . . ?
C43 Si41 C42 106.39(10) . . ?
N40 Si44 C46 115.54(8) . . ?
N40 Si44 C45 115.28(8) . . ?
C46 Si44 C45 105.75(9) . . ?
C52 C51 C56 117.8(2) . . ?
C52 C51 C50 122.0(2) . . ?
C56 C51 C50 120.3(2) . . ?
C53 C52 C51 122.1(2) . . ?
C52 C53 C54 119.8(2) . . ?
C53 C54 C55 119.0(2) . . ?
C56 C55 C54 121.3(2) . . ?
C55 C56 C51 120.1(2) . . ?

loop_
_geom_bond_atom_site_label_1
_geom_bond_atom_site_label_2
_geom_bond_distance
_geom_bond_site_symmetry_2
_geom_bond_publ_flag
Y N40 2.2848(13) . ?
Y O1 2.3085(10) 3_666 ?
Y N3 2.3542(12) . ?
Y O9 2.3548(10) . ?
Y N7 2.3681(12) . ?
Y O1 2.4621(10) . ?
O1 P2 1.5455(10) . ?
O1 Y 2.3085(10) 3_666 ?
P2 N3 1.5821(12) . ?
P2 C10 1.8092(15) . ?
P2 C16 1.8122(16) . ?
N3 C4 1.4638(19) . ?
C4 C5 1.545(2) . ?
C5 C22 1.524(3) . ?
C5 C6 1.536(2) . ?
C5 C23 1.538(2) . ?
C6 N7 1.4594(19) . ?
N7 P8 1.5922(13) . ?
P8 O9 1.5268(11) . ?
P8 C30 1.8043(16) . ?
P8 C24 1.8114(16) . ?
C10 C15 1.389(2) . ?
C10 C11 1.395(2) . ?
C11 C12 1.388(2) . ?
C12 C13 1.381(3) . ?
C13 C14 1.391(3) . ?
C14 C15 1.386(2) . ?
C16 C17 1.390(2) . ?
C16 C21 1.394(2) . ?
C17 C18 1.391(2) . ?
C18 C19 1.379(3) . ?
C19 C20 1.378(3) . ?
C20 C21 1.388(3) . ?
C24 C25 1.384(2) . ?
C24 C29 1.393(2) . ?
C25 C26 1.395(3) . ?
C26 C27 1.379(3) . ?
C27 C28 1.375(3) . ?
C28 C29 1.390(3) . ?
C30 C35 1.392(2) . ?
C30 C31 1.392(2) . ?
C31 C32 1.398(3) . ?
C32 C33 1.378(3) . ?
C33 C34 1.371(3) . ?
C34 C35 1.384(3) . ?
N40 Si41 1.6932(13) . ?
N40 Si44 1.6955(14) . ?
Si41 C43 1.871(2) . ?
Si41 C42 1.874(2) . ?
Si44 C46 1.8688(18) . ?
Si44 C45 1.8728(19) . ?
C50 C51 1.494(3) . ?
C51 C52 1.382(3) . ?
C51 C56 1.396(3) . ?
C52 C53 1.376(3) . ?
C53 C54 1.377(3) . ?
C54 C55 1.383(3) . ?
C55 C56 1.374(3) . ?
